data_4517125
loop_
_publ_author_name
'Xia, Honglei'
'Zhang, Wenquan'
'Jin, Yunhe'
'Song, Siwei'
'Wang, Kangcai'
'Zhang, Qinghua'

_publ_section_title
;
 Synthesis of Thermally Stable and Insensitive Energetic Materials by
 Incorporating the Tetrazole Functionality into Fused Ring
 3,6-Dinitropyrazolo-[4,3-c]Pyrazole Framework.
;
_journal_name_full 'ACS applied materials &amp; interfaces'
_journal_paper_doi 10.1021/acsami.9b17384
_journal_year 2019
_chemical_formula_moiety 'C6 N14 O4, 2(C H7 N4)'
_chemical_formula_sum 'C8 H14 N22 O4'
_chemical_formula_weight 482.41
_space_group_crystal_system monoclinic
_space_group_IT_number 14
_space_group_name_Hall '-P 2ybc'
_space_group_name_H-M_alt 'P 1 21/c 1'
_atom_sites_solution_hydrogens difmap
_atom_sites_solution_primary dual
_audit_creation_date 2019-08-22
_audit_creation_method
;
Olex2 1.2-beta
(compiled 2018.05.29 svn.r3508 for OlexSys, GUI svn.r5506)
;
_cell_angle_alpha 90
_cell_angle_beta 97.146(3)
_cell_angle_gamma 90
_cell_formula_units_Z 2
_cell_length_a 7.9219(9)
_cell_length_b 10.2466(12)
_cell_length_c 11.8205(14)
_cell_measurement_reflns_used 1503
_cell_measurement_temperature 173
_cell_measurement_theta_max 24.12
_cell_measurement_theta_min 2.64
_cell_volume 952.05(19)
_computing_cell_refinement 'SAINT v8.34A (Bruker, 2013)'
_computing_data_reduction 'SAINT v8.34A (Bruker, 2013)'
_computing_molecular_graphics 'Olex2 (Dolomanov et al., 2009)'
_computing_publication_material 'Olex2 (Dolomanov et al., 2009)'
_computing_structure_refinement 'ShelXL (Sheldrick, 2015)'
_computing_structure_solution 'ShelXT (Sheldrick, 2015)'
_diffrn_ambient_temperature 173
_diffrn_measured_fraction_theta_full 0.995
_diffrn_measured_fraction_theta_max 0.995
_diffrn_measurement_device_type 'CCD area detector'
_diffrn_measurement_method 'phi and omega scans'
_diffrn_radiation_monochromator graphite
_diffrn_radiation_type MoK\a
_diffrn_radiation_wavelength 0.71073
_diffrn_reflns_av_R_equivalents 0.0384
_diffrn_reflns_av_unetI/netI 0.0414
_diffrn_reflns_Laue_measured_fraction_full 0.995
_diffrn_reflns_Laue_measured_fraction_max 0.995
_diffrn_reflns_limit_h_max 8
_diffrn_reflns_limit_h_min -10
_diffrn_reflns_limit_k_max 13
_diffrn_reflns_limit_k_min -13
_diffrn_reflns_limit_l_max 11
_diffrn_reflns_limit_l_min -15
_diffrn_reflns_number 7650
_diffrn_reflns_point_group_measured_fraction_full 0.995
_diffrn_reflns_point_group_measured_fraction_max 0.995
_diffrn_reflns_theta_full 25.242
_diffrn_reflns_theta_max 27.492
_diffrn_reflns_theta_min 2.591
_exptl_absorpt_coefficient_mu 0.139
_exptl_absorpt_correction_T_max 0.7456
_exptl_absorpt_correction_T_min 0.6877
_exptl_absorpt_correction_type multi-scan
_exptl_absorpt_process_details
'SADABS-2014/5 (Bruker,2014/5) was used for absorption correction. wR2(int) was 0.0697 before and 0.0507 after correction. The Ratio of minimum to maximum transmission is 0.9223. The \l/2 correction factor is 0.00150.'
_exptl_crystal_density_diffrn 1.683
_exptl_crystal_description cube
_exptl_crystal_F_000 496
_exptl_crystal_size_max 0.3
_exptl_crystal_size_mid 0.2
_exptl_crystal_size_min 0.2
_refine_diff_density_max 0.263
_refine_diff_density_min -0.298
_refine_diff_density_rms 0.065
_refine_ls_extinction_method none
_refine_ls_goodness_of_fit_ref 1.089
_refine_ls_hydrogen_treatment refall
_refine_ls_matrix_type full
_refine_ls_number_parameters 182
_refine_ls_number_reflns 2176
_refine_ls_number_restraints 0
_refine_ls_restrained_S_all 1.089
_refine_ls_R_factor_all 0.0576
_refine_ls_R_factor_gt 0.0432
_refine_ls_shift/su_max 0.001
_refine_ls_shift/su_mean 0.000
_refine_ls_structure_factor_coef Fsqd
_refine_ls_weighting_details
;
 w=1/[\s^2^(Fo^2^)+(0.0582P)^2^+0.1517P]
 where P=(Fo^2^+2Fc^2^)/3
;
_refine_ls_weighting_scheme calc
_refine_ls_wR_factor_gt 0.1081
_refine_ls_wR_factor_ref 0.1197
_reflns_Friedel_coverage 0.000
_reflns_number_gt 1687
_reflns_number_total 2176
_reflns_threshold_expression 'I > 2\s(I)'
_cod_data_source_file am9b17384_si_006.cif
_cod_data_source_block ng
_cod_database_code 4517125
_shelxl_version_number 2013-2
_shelx_space_group_comment
;
The symmetry employed for this shelxl refinement is uniquely defined
by the following loop, which should always be used as a source of
symmetry information in preference to the above space-group names.
They are only intended as comments.
;
_shelx_estimated_absorpt_t_max 0.973
_shelx_estimated_absorpt_t_min 0.959
_olex2_refinement_description
;
;
_olex2_submission_special_instructions 'No special instructions were received'

loop_
_space_group_symop_operation_xyz
'x, y, z'
'-x, y+1/2, -z+1/2'
'-x, -y, -z'
'x, -y-1/2, z-1/2'

loop_
_atom_site_label
_atom_site_type_symbol
_atom_site_fract_x
_atom_site_fract_y
_atom_site_fract_z
_atom_site_U_iso_or_equiv
_atom_site_adp_type
_atom_site_occupancy
_atom_site_site_symmetry_order
_atom_site_calc_flag
O1 O 0.2027(2) 0.40158(14) 0.26458(11) 0.0384(4) Uani 1 1 d
O2 O 0.43686(18) 0.41013(15) 0.38200(12) 0.0399(4) Uani 1 1 d
N5 N 0.12127(18) 0.44921(14) 0.62135(11) 0.0212(3) Uani 1 1 d
N6 N 0.24382(19) 0.41655(14) 0.55586(12) 0.0235(3) Uani 1 1 d
N1 N 0.29079(19) 0.41418(14) 0.80126(12) 0.0243(3) Uani 1 1 d
N7 N 0.2823(2) 0.41830(14) 0.35932(13) 0.0269(4) Uani 1 1 d
N3 N 0.0869(2) 0.35110(16) 0.89659(13) 0.0282(4) Uani 1 1 d
N9 N 0.5541(2) 0.32028(15) 1.06156(13) 0.0257(4) Uani 1 1 d
N11 N 0.8430(2) 0.30124(17) 1.06095(14) 0.0296(4) Uani 1 1 d
N2 N 0.2512(2) 0.37308(15) 0.90284(12) 0.0268(4) Uani 1 1 d
N4 N 0.01243(19) 0.37604(15) 0.79018(13) 0.0274(4) Uani 1 1 d
N10 N 0.6738(2) 0.38256(17) 0.90383(14) 0.0311(4) Uani 1 1 d
N8 N 0.5723(2) 0.2597(2) 1.16854(14) 0.0324(4) Uani 1 1 d
C2 C -0.0177(2) 0.50050(16) 0.55570(13) 0.0202(4) Uani 1 1 d
C00F C 0.6904(2) 0.33387(17) 1.00830(14) 0.0230(4) Uani 1 1 d
C1 C 0.1826(2) 0.44758(16) 0.45003(14) 0.0216(4) Uani 1 1 d
C3 C 0.1417(2) 0.41480(16) 0.73731(14) 0.0206(4) Uani 1 1 d
H H 0.761(3) 0.394(2) 0.8658(19) 0.035(6) Uiso 1 1 d
HA H 0.571(3) 0.398(2) 0.8704(18) 0.031(6) Uiso 1 1 d
HB H 0.944(3) 0.320(2) 1.0219(18) 0.039(6) Uiso 1 1 d
HC H 0.851(3) 0.263(3) 1.131(2) 0.058(8) Uiso 1 1 d
HD H 0.492(4) 0.198(3) 1.165(2) 0.067(9) Uiso 1 1 d
HE H 0.459(3) 0.334(2) 1.0246(19) 0.035(6) Uiso 1 1 d
HF H 0.546(3) 0.321(2) 1.219(2) 0.040(6) Uiso 1 1 d

loop_
_atom_site_aniso_label
_atom_site_aniso_U_11
_atom_site_aniso_U_22
_atom_site_aniso_U_33
_atom_site_aniso_U_23
_atom_site_aniso_U_13
_atom_site_aniso_U_12
O1 0.0487(10) 0.0474(8) 0.0198(7) 0.0027(6) 0.0063(6) 0.0154(7)
O2 0.0245(8) 0.0528(9) 0.0449(9) -0.0034(7) 0.0142(7) 0.0023(6)
N5 0.0198(8) 0.0273(7) 0.0167(7) 0.0029(5) 0.0032(6) 0.0027(6)
N6 0.0207(8) 0.0284(7) 0.0220(8) 0.0017(6) 0.0053(6) 0.0021(6)
N1 0.0208(8) 0.0320(8) 0.0198(7) 0.0016(6) 0.0010(6) -0.0017(6)
N7 0.0309(10) 0.0267(7) 0.0250(8) 0.0038(6) 0.0107(7) 0.0046(6)
N3 0.0226(9) 0.0384(9) 0.0236(8) 0.0078(6) 0.0038(6) 0.0049(7)
N9 0.0189(8) 0.0393(9) 0.0186(8) 0.0025(6) 0.0013(6) 0.0003(7)
N11 0.0212(9) 0.0419(9) 0.0260(9) 0.0085(7) 0.0045(7) 0.0052(7)
N2 0.0241(9) 0.0365(8) 0.0195(8) 0.0018(6) 0.0018(6) 0.0028(6)
N4 0.0203(8) 0.0379(8) 0.0237(8) 0.0083(6) 0.0018(6) 0.0031(6)
N10 0.0232(9) 0.0490(10) 0.0211(8) 0.0059(7) 0.0033(7) 0.0002(8)
N8 0.0255(9) 0.0498(10) 0.0227(8) 0.0070(8) 0.0062(7) 0.0003(8)
C2 0.0227(9) 0.0214(8) 0.0166(8) 0.0014(6) 0.0031(7) -0.0012(6)
C00F 0.0239(10) 0.0256(8) 0.0197(8) -0.0026(7) 0.0033(7) -0.0003(7)
C1 0.0223(9) 0.0233(8) 0.0198(8) 0.0021(6) 0.0055(7) 0.0004(7)
C3 0.0197(9) 0.0242(8) 0.0177(8) 0.0016(6) 0.0010(7) 0.0004(6)

loop_
_atom_type_symbol
_atom_type_description
_atom_type_scat_dispersion_real
_atom_type_scat_dispersion_imag
_atom_type_scat_source
C C 0.0033 0.0016 'International Tables Vol C Tables 4.2.6.8 and 6.1.1.4'
H H 0.0000 0.0000 'International Tables Vol C Tables 4.2.6.8 and 6.1.1.4'
N N 0.0061 0.0033 'International Tables Vol C Tables 4.2.6.8 and 6.1.1.4'
O O 0.0106 0.0060 'International Tables Vol C Tables 4.2.6.8 and 6.1.1.4'

loop_
_geom_angle_atom_site_label_1
_geom_angle_atom_site_label_2
_geom_angle_atom_site_label_3
_geom_angle
_geom_angle_site_symmetry_1
_geom_angle_site_symmetry_3
N6 N5 C2 110.67(13) . .
N6 N5 C3 119.42(14) . .
C2 N5 C3 129.45(14) . .
C1 N6 N5 106.04(14) . .
C3 N1 N2 102.78(14) . .
O1 N7 C1 116.23(16) . .
O2 N7 O1 125.23(16) . .
O2 N7 C1 118.53(15) . .
N2 N3 N4 109.65(14) . .
N8 N9 HE 122.3(15) . .
C00F N9 N8 118.59(16) . .
C00F N9 HE 118.0(15) . .
C00F N11 HB 118.1(13) . .
C00F N11 HC 119.2(16) . .
HB N11 HC 123(2) . .
N3 N2 N1 110.03(14) . .
C3 N4 N3 102.89(14) . .
C00F N10 H 122.4(15) . .
C00F N10 HA 117.9(14) . .
H N10 HA 120(2) . .
N9 N8 HD 106.0(18) . .
N9 N8 HF 106.5(15) . .
HD N8 HF 108(2) . .
N5 C2 C2 107.05(19) . 3_566
N5 C2 C1 148.16(15) . 3_566
C2 C2 C1 104.77(18) 3_566 3_566
N9 C00F N11 119.88(16) . .
N9 C00F N10 119.46(17) . .
N10 C00F N11 120.64(17) . .
N6 C1 N7 118.92(15) . .
N6 C1 C2 111.47(14) . 3_566
C2 C1 N7 129.48(15) 3_566 .
N1 C3 N5 123.06(15) . .
N1 C3 N4 114.66(15) . .
N4 C3 N5 122.25(15) . .

loop_
_geom_bond_atom_site_label_1
_geom_bond_atom_site_label_2
_geom_bond_distance
_geom_bond_site_symmetry_2
O1 N7 1.227(2) .
O2 N7 1.223(2) .
N5 N6 1.3568(19) .
N5 C2 1.370(2) .
N5 C3 1.405(2) .
N6 C1 1.323(2) .
N1 N2 1.346(2) .
N1 C3 1.321(2) .
N7 C1 1.440(2) .
N3 N2 1.314(2) .
N3 N4 1.346(2) .
N9 N8 1.400(2) .
N9 C00F 1.323(2) .
N9 HE 0.83(2) .
N11 C00F 1.332(2) .
N11 HB 0.99(2) .
N11 HC 0.91(3) .
N4 C3 1.325(2) .
N10 C00F 1.323(2) .
N10 H 0.88(2) .
N10 HA 0.87(2) .
N8 HD 0.89(3) .
N8 HF 0.91(2) .
C2 C2 1.380(3) 3_566
C2 C1 1.404(2) 3_566
C1 C2 1.404(2) 3_566
